data_7720877
loop_
_publ_author_name
'Chen, Wentao'
'Qiu, Feng-Yi'
'Guo, Keyue'
'Zhou, Yanhong'
'Tian, Haoran'
'Hu, Hongfan'
'Shi, Xiaochao'

_publ_section_title
;
 Synthesis of rare-earth metal complexes based on
 quinolinyl-functionalized cyclopenta[<i>b</i>]indoles and their catalytic
 performance in the polymerization of <i>ortho</i>-methoxystyrene and its
 derivatives.
;
_journal_issue 18
_journal_name_full 'Dalton transactions (Cambridge, England : 2003)'
_journal_page_first 7357
_journal_page_last 7364
_journal_paper_doi 10.1039/d6dt00571c
_journal_volume 55
_journal_year 2026
_chemical_formula_moiety 'C30 H39 N2 Sc Si2'
_chemical_formula_sum 'C30 H39 N2 Sc Si2'
_chemical_formula_weight 533.824
_chemical_name_systematic N-CH3-Sc
_space_group_crystal_system monoclinic
_space_group_IT_number 14
_space_group_name_Hall '-P 2yn'
_space_group_name_H-M_alt 'P 1 21/n 1'
_symmetry_Int_Tables_number 14
_audit_creation_date 2025-12-02
_audit_creation_method
;
Olex2 1.5-beta
(compiled 2025.07.13 svn.rb7424aed for OlexSys, GUI svn.r7314)
;
_audit_update_record
;
2026-01-12 deposited with the CCDC.	2026-04-14 downloaded from the CCDC.
;
_cell_angle_alpha 90
_cell_angle_beta 104.521(9)
_cell_angle_gamma 90
_cell_formula_units_Z 4
_cell_length_a 9.603(2)
_cell_length_b 17.402(4)
_cell_length_c 18.407(4)
_cell_measurement_reflns_used 3438
_cell_measurement_temperature 150.00
_cell_measurement_theta_max 25.55
_cell_measurement_theta_min 2.34
_cell_volume 2977.8(11)
_computing_cell_refinement 'SAINT V8.40B (?, 2016)'
_computing_data_reduction 'SAINT V8.40B (?, 2016)'
_computing_molecular_graphics 'Olex2 1.5-beta (Dolomanov et al., 2009)'
_computing_publication_material 'Olex2 1.5-beta (Dolomanov et al., 2009)'
_computing_structure_refinement 'olex2.refine 1.5 (Bourhis et al., 2015)'
_diffrn_ambient_temperature 150.00
_diffrn_measured_fraction_theta_full 0.9994
_diffrn_measured_fraction_theta_max 0.9931
_diffrn_measurement_device_type 'Bruker APEX-II CCD'
_diffrn_measurement_method '\f and \w scans'
_diffrn_radiation_type 'Mo K\a'
_diffrn_radiation_wavelength 0.71073
_diffrn_reflns_av_R_equivalents 0.1775
_diffrn_reflns_av_unetI/netI 0.1794
_diffrn_reflns_Laue_measured_fraction_full 0.9994
_diffrn_reflns_Laue_measured_fraction_max 0.9931
_diffrn_reflns_limit_h_max 12
_diffrn_reflns_limit_h_min -12
_diffrn_reflns_limit_k_max 21
_diffrn_reflns_limit_k_min -22
_diffrn_reflns_limit_l_max 24
_diffrn_reflns_limit_l_min -21
_diffrn_reflns_number 26048
_diffrn_reflns_point_group_measured_fraction_full 0.9994
_diffrn_reflns_point_group_measured_fraction_max 0.9931
_diffrn_reflns_theta_full 25.2417
_diffrn_reflns_theta_max 27.63
_diffrn_reflns_theta_min 2.20
_diffrn_source_current 1.4
_diffrn_source_power 0.07
_diffrn_source_voltage 50.0
_diffrn_standards_number 0
_exptl_absorpt_coefficient_mu 0.347
_exptl_absorpt_correction_T_max 0.7353
_exptl_absorpt_correction_T_min 0.4722
_exptl_absorpt_correction_type none
_exptl_absorpt_process_details
;
SADABS-2016/2 (Bruker,2016/2) was used for absorption correction.
wR2(int) was 0.1773 before and 0.1203 after correction.
The Ratio of minimum to maximum transmission is 0.6422.
The \l/2 correction factor is Not present.
;
_exptl_crystal_colour 'clear light yellow'
_exptl_crystal_colour_lustre clear
_exptl_crystal_colour_modifier light
_exptl_crystal_colour_primary yellow
_exptl_crystal_density_diffrn 1.191
_exptl_crystal_description needle
_exptl_crystal_F_000 1150.213
_exptl_crystal_preparation 1
_exptl_crystal_recrystallization_method 1
_exptl_crystal_size_max 0.4
_exptl_crystal_size_mid 0.25
_exptl_crystal_size_min 0.04
_refine_diff_density_max 0.7789
_refine_diff_density_min -0.9967
_refine_diff_density_rms 0.2073
_refine_ls_d_res_high 0.7664
_refine_ls_d_res_low 9.2475
_refine_ls_goodness_of_fit_ref 0.9671
_refine_ls_hydrogen_treatment mixed
_refine_ls_matrix_type full
_refine_ls_number_constraints 57
_refine_ls_number_parameters 332
_refine_ls_number_reflns 6879
_refine_ls_number_restraints 0
_refine_ls_restrained_S_all 0.9671
_refine_ls_R_factor_all 0.1522
_refine_ls_R_factor_gt 0.0945
_refine_ls_shift/su_max -0.0001
_refine_ls_shift/su_mean 0.0000
_refine_ls_structure_factor_coef Fsqd
_refine_ls_weighting_details 'w=1/[\s^2^(Fo^2^)+(0.1486P)^2^] where P=(Fo^2^+2Fc^2^)/3'
_refine_ls_weighting_scheme calc
_refine_ls_wR_factor_gt 0.2265
_refine_ls_wR_factor_ref 0.2792
_reflns_Friedel_coverage 0.0
_reflns_limit_h_max 9
_reflns_limit_h_min -12
_reflns_limit_k_max 22
_reflns_limit_k_min 0
_reflns_limit_l_max 23
_reflns_limit_l_min -9
_reflns_number_gt 3874
_reflns_number_total 6879
_reflns_threshold_expression I>=2u(I)
_cod_data_source_file d6dt00571c2.cif
_cod_data_source_block N-CH3-Sc_a
_cod_depositor_comments 'Adding full bibliography for 7720877.cif.'
_cod_original_cell_volume 2977.8(12)
_cod_database_code 7720877
_olex2_refinement_description
;
;
_olex2_exptl_crystal_mounting_method 1
_olex2_submission_original_sample_id 1
_olex2_submission_special_instructions 'No special instructions were received'

loop_
_space_group_symop_id
_space_group_symop_operation_xyz
1 x,y,z
2 -x+1/2,y+1/2,-z+1/2
3 -x,-y,-z
4 x-1/2,-y-1/2,z-1/2

loop_
_atom_site_label
_atom_site_type_symbol
_atom_site_fract_x
_atom_site_fract_y
_atom_site_fract_z
_atom_site_U_iso_or_equiv
_atom_site_adp_type
_atom_site_occupancy
_atom_site_refinement_flags_posn
Sc1 Sc 0.44465(9) 0.51281(5) 0.24078(4) 0.0218(3) Uani 1.000000 .
Si1 Si 0.13875(14) 0.64331(8) 0.21082(7) 0.0279(3) Uani 1.000000 .
Si2 Si 0.71044(14) 0.54248(8) 0.40898(7) 0.0292(4) Uani 1.000000 .
N1 N 0.3636(4) 0.5718(2) 0.05446(19) 0.0265(9) Uani 1.000000 .
N2 N 0.2679(4) 0.4251(2) 0.22579(19) 0.0228(8) Uani 1.000000 .
C14 C 0.3132(5) 0.3872(2) 0.1082(2) 0.0220(9) Uani 1.000000 .
C2 C 0.4363(5) 0.4409(3) 0.1246(2) 0.0232(9) Uani 1.000000 .
C3 C 0.4449(5) 0.5175(3) 0.1022(2) 0.0216(9) Uani 1.000000 .
C7 C 0.5738(5) 0.6303(3) 0.1186(2) 0.0231(9) Uani 1.000000 .
C1 C 0.5739(5) 0.4247(3) 0.1773(2) 0.0238(9) Uani 1.000000 .
C18 C 0.1105(5) 0.3294(3) 0.1501(3) 0.0275(10) Uani 1.000000 .
C19 C 0.2289(5) 0.3800(3) 0.1613(2) 0.0234(9) Uani 1.000000 .
C4 C 0.5759(5) 0.5510(3) 0.1425(2) 0.0239(10) Uani 1.000000 .
C12 C 0.6661(5) 0.6930(3) 0.1375(2) 0.0260(10) Uani 1.000000 .
C22 C 0.1927(5) 0.4179(3) 0.2763(3) 0.0292(11) Uani 1.000000 .
C5 C 0.6566(5) 0.4925(3) 0.1891(2) 0.0233(9) Uani 1.000000 .
C8 C 0.4425(5) 0.6390(3) 0.0621(2) 0.0277(10) Uani 1.000000 .
C15 C 0.2737(5) 0.3433(3) 0.0442(2) 0.0303(11) Uani 1.000000 .
C9 C 0.4077(5) 0.7083(3) 0.0247(3) 0.0327(11) Uani 1.000000 .
C11 C 0.6309(5) 0.7614(3) 0.1001(3) 0.0338(11) Uani 1.000000 .
C10 C 0.5033(6) 0.7688(3) 0.0440(3) 0.0344(12) Uani 1.000000 .
C20 C 0.0348(5) 0.3243(3) 0.2057(3) 0.0330(11) Uani 1.000000 .
C21 C 0.0757(5) 0.3674(3) 0.2696(3) 0.0342(12) Uani 1.000000 .
C6 C 0.6179(5) 0.3484(3) 0.2120(3) 0.0330(12) Uani 1.000000 .
C27 C 0.3334(5) 0.6250(3) 0.2349(3) 0.0317(11) Uani 1.000000 .
C13 C 0.2409(5) 0.5547(3) -0.0083(3) 0.0337(12) Uani 1.000000 .
C26 C 0.7183(6) 0.6387(3) 0.3649(3) 0.0367(12) Uani 1.000000 .
C17 C 0.0758(6) 0.2863(3) 0.0826(3) 0.0355(12) Uani 1.000000 .
C16 C 0.1547(6) 0.2934(3) 0.0309(3) 0.0397(13) Uani 1.000000 .
C23 C 0.5458(6) 0.4922(3) 0.3610(3) 0.0395(13) Uani 1.000000 .
C28 C 0.0733(6) 0.6411(4) 0.2986(3) 0.0489(15) Uani 1.000000 .
C24 C 0.8739(6) 0.4872(3) 0.4022(3) 0.0426(14) Uani 1.000000 .
C29 C 0.0300(6) 0.5721(3) 0.1426(3) 0.0435(14) Uani 1.000000 .
C30 C 0.0939(6) 0.7401(3) 0.1651(3) 0.0401(13) Uani 1.000000 .
C25 C 0.7215(7) 0.5599(4) 0.5112(3) 0.0524(17) Uani 1.000000 .
H00d H 0.368(5) 0.656(3) 0.201(3) 0.025(13) Uiso 1.000000 .
H00h H 0.375(9) 0.647(4) 0.288(5) 0.11(3) Uiso 1.000000 .
H00G H 0.7494(5) 0.4983(3) 0.2222(2) 0.0279(11) Uiso 1.000000 R
H00u H -0.0036(6) 0.2520(3) 0.0733(3) 0.0426(14) Uiso 1.000000 R
H00v H 0.1292(6) 0.2646(3) -0.0143(3) 0.0476(16) Uiso 1.000000 R
H00I H 0.3284(5) 0.3467(3) 0.0079(2) 0.0364(13) Uiso 1.000000 R
H00J H 0.3205(5) 0.7141(3) -0.0131(3) 0.0392(14) Uiso 1.000000 R
H00L H 0.4818(6) 0.8164(3) 0.0185(3) 0.0412(14) Uiso 1.000000 R
H00K H 0.6940(5) 0.8041(3) 0.1125(3) 0.0405(14) Uiso 1.000000 R
H00E H 0.7527(5) 0.6884(3) 0.1759(2) 0.0312(12) Uiso 1.000000 R
H00F H 0.2194(5) 0.4488(3) 0.3201(3) 0.0350(13) Uiso 1.000000 R
H00N H 0.0267(5) 0.3634(3) 0.3083(3) 0.0411(14) Uiso 1.000000 R
H00M H -0.0455(5) 0.2908(3) 0.1991(3) 0.0395(14) Uiso 1.000000 R
H00a H 0.700(2) 0.3549(4) 0.2556(12) 0.0495(17) Uiso 1.000000 GR
H00b H 0.5373(13) 0.3254(9) 0.2279(17) 0.0495(17) Uiso 1.000000 GR
H00c H 0.646(3) 0.3148(7) 0.1752(7) 0.0495(17) Uiso 1.000000 GR
H00o H 0.2724(8) 0.5533(19) -0.0549(4) 0.0505(18) Uiso 1.000000 GR
H00p H 0.200(2) 0.5048(9) -0.0002(9) 0.0505(18) Uiso 1.000000 GR
H00q H 0.1676(16) 0.5947(11) -0.0119(12) 0.0505(18) Uiso 1.000000 GR
H00r H 0.710(4) 0.6321(3) 0.3111(5) 0.0551(18) Uiso 1.000000 GR
H00s H 0.639(2) 0.6707(7) 0.3720(17) 0.0551(18) Uiso 1.000000 GR
H00t H 0.8101(17) 0.6635(9) 0.3884(14) 0.0551(18) Uiso 1.000000 GR
H00w H 0.4724(6) 0.5039(3) 0.3888(3) 0.0475(16) Uiso 1.000000 R
H00x H 0.5660(6) 0.4365(3) 0.3669(3) 0.0475(16) Uiso 1.000000 R
H00y H 0.101(4) 0.5923(10) 0.3247(12) 0.073(2) Uiso 1.000000 GR
H H 0.117(3) 0.6837(14) 0.3314(10) 0.073(2) Uiso 1.000000 GR
Ha H -0.0316(7) 0.646(2) 0.2855(3) 0.073(2) Uiso 1.000000 GR
H00z H 0.8652(19) 0.4724(18) 0.3499(4) 0.064(2) Uiso 1.000000 GR
Hb H 0.9596(7) 0.5193(8) 0.420(2) 0.064(2) Uiso 1.000000 GR
Hc H 0.883(2) 0.4409(11) 0.4334(16) 0.064(2) Uiso 1.000000 GR
H00 H 0.072(2) 0.5661(16) 0.0998(10) 0.065(2) Uiso 1.000000 GR
Hd H 0.030(3) 0.5224(7) 0.1676(7) 0.065(2) Uiso 1.000000 GR
He H -0.0691(12) 0.5907(11) 0.1250(17) 0.065(2) Uiso 1.000000 GR
H1 H 0.140(3) 0.7805(3) 0.2000(8) 0.0601(19) Uiso 1.000000 GR
Hf H 0.129(3) 0.7427(8) 0.1196(11) 0.0601(19) Uiso 1.000000 GR
Hg H -0.0106(6) 0.7475(9) 0.1518(18) 0.0601(19) Uiso 1.000000 GR
H2 H 0.813(2) 0.585(2) 0.5347(6) 0.079(3) Uiso 1.000000 GR
Hh H 0.641(3) 0.593(2) 0.5159(3) 0.079(3) Uiso 1.000000 GR
Hi H 0.716(5) 0.5107(4) 0.5363(6) 0.079(3) Uiso 1.000000 GR

loop_
_atom_site_aniso_label
_atom_site_aniso_U_11
_atom_site_aniso_U_22
_atom_site_aniso_U_33
_atom_site_aniso_U_12
_atom_site_aniso_U_13
_atom_site_aniso_U_23
Sc1 0.0207(4) 0.0261(5) 0.0178(4) -0.0017(3) 0.0032(3) -0.0024(3)
Si1 0.0236(7) 0.0304(8) 0.0294(7) 0.0008(5) 0.0059(5) -0.0032(5)
Si2 0.0288(7) 0.0363(8) 0.0193(6) -0.0043(6) -0.0002(5) -0.0003(5)
N1 0.0215(19) 0.032(2) 0.0199(18) 0.0005(16) -0.0059(15) 0.0037(15)
N2 0.0234(19) 0.024(2) 0.0202(18) -0.0003(15) 0.0036(15) -0.0000(15)
C14 0.028(2) 0.021(2) 0.017(2) -0.0019(18) 0.0041(17) 0.0014(16)
C2 0.025(2) 0.027(2) 0.019(2) 0.0016(18) 0.0077(17) -0.0013(17)
C3 0.022(2) 0.025(2) 0.017(2) -0.0008(18) 0.0044(17) 0.0007(17)
C7 0.026(2) 0.026(2) 0.017(2) 0.0040(18) 0.0038(17) 0.0018(17)
C1 0.025(2) 0.027(2) 0.020(2) -0.0015(18) 0.0071(18) -0.0006(17)
C18 0.026(2) 0.025(2) 0.029(2) -0.0009(19) 0.0004(19) 0.0016(19)
C19 0.023(2) 0.024(2) 0.020(2) -0.0006(18) 0.0003(17) -0.0009(17)
C4 0.021(2) 0.031(3) 0.020(2) -0.0010(18) 0.0042(17) 0.0026(18)
C12 0.029(2) 0.028(2) 0.022(2) -0.0016(19) 0.0071(18) -0.0039(18)
C22 0.030(3) 0.034(3) 0.025(2) -0.003(2) 0.0098(19) -0.0019(19)
C5 0.022(2) 0.029(2) 0.019(2) 0.0016(18) 0.0043(17) 0.0007(17)
C8 0.029(2) 0.028(3) 0.025(2) 0.001(2) 0.0042(19) 0.0030(18)
C15 0.037(3) 0.032(3) 0.021(2) -0.010(2) 0.006(2) -0.0033(19)
C9 0.036(3) 0.032(3) 0.027(2) 0.004(2) 0.001(2) 0.006(2)
C11 0.042(3) 0.022(2) 0.036(3) -0.004(2) 0.007(2) -0.005(2)
C10 0.044(3) 0.022(2) 0.034(3) 0.002(2) 0.003(2) 0.004(2)
C20 0.025(2) 0.036(3) 0.040(3) -0.005(2) 0.012(2) -0.003(2)
C21 0.034(3) 0.033(3) 0.040(3) -0.001(2) 0.019(2) 0.007(2)
C6 0.028(3) 0.030(3) 0.039(3) 0.005(2) 0.005(2) 0.010(2)
C27 0.028(3) 0.028(3) 0.042(3) -0.001(2) 0.014(2) -0.010(2)
C13 0.032(3) 0.038(3) 0.025(2) -0.004(2) -0.005(2) 0.002(2)
C26 0.035(3) 0.039(3) 0.035(3) 0.000(2) 0.006(2) 0.001(2)
C17 0.033(3) 0.034(3) 0.037(3) -0.013(2) 0.004(2) -0.002(2)
C16 0.045(3) 0.046(3) 0.025(2) -0.013(3) 0.003(2) -0.010(2)
C23 0.041(3) 0.049(3) 0.026(3) -0.013(3) 0.005(2) 0.001(2)
C28 0.040(3) 0.070(4) 0.037(3) 0.003(3) 0.012(2) 0.002(3)
C24 0.049(3) 0.040(3) 0.033(3) 0.008(3) 0.000(2) -0.004(2)
C29 0.034(3) 0.038(3) 0.056(3) 0.000(2) 0.006(2) -0.011(3)
C30 0.038(3) 0.036(3) 0.041(3) -0.002(2) 0.000(2) 0.001(2)
C25 0.049(4) 0.081(5) 0.026(3) -0.020(3) 0.009(2) -0.006(3)

loop_
_atom_type_symbol
_atom_type_scat_dispersion_real
_atom_type_scat_dispersion_imag
_atom_type_scat_Cromer_Mann_a1
_atom_type_scat_Cromer_Mann_a2
_atom_type_scat_Cromer_Mann_a3
_atom_type_scat_Cromer_Mann_a4
_atom_type_scat_Cromer_Mann_b1
_atom_type_scat_Cromer_Mann_b2
_atom_type_scat_Cromer_Mann_b3
_atom_type_scat_Cromer_Mann_b4
_atom_type_scat_Cromer_Mann_c
_atom_type_scat_source
_atom_type_scat_dispersion_source
C 0.00313 0.00162 2.31000 1.02000 1.58860 0.86500 20.84390 10.20750 0.56870 51.65120 0.21560 'International Tables Volume C Table 6.1.1.4 (pp. 500-502)' 'Brennan, Cowan, Rev. Sci. Instrum., 1992, 63, 850'
H 0.00000 0.00000 0.49300 0.32291 0.14019 0.04081 10.51090 26.12570 3.14236 57.79970 0.00304 'International Tables Volume C Table 6.1.1.4 (pp. 500-502)' 'Brennan, Cowan, Rev. Sci. Instrum., 1992, 63, 850'
N 0.00612 0.00332 12.21260 3.13220 2.01250 1.16630 0.00570 9.89330 28.99750 0.58260 -11.52900 'International Tables Volume C Table 6.1.1.4 (pp. 500-502)' 'Brennan, Cowan, Rev. Sci. Instrum., 1992, 63, 850'
Sc 0.25485 0.37384 9.18900 7.36790 1.64090 1.46800 9.02130 0.57290 136.10800 51.35310 1.33290 'International Tables Volume C Table 6.1.1.4 (pp. 500-502)' 'Brennan, Cowan, Rev. Sci. Instrum., 1992, 63, 850'
Si 0.08275 0.07119 6.29150 3.03530 1.98910 1.54100 2.43860 32.33370 0.67850 81.69370 1.14070 'International Tables Volume C Table 6.1.1.4 (pp. 500-502)' 'Brennan, Cowan, Rev. Sci. Instrum., 1992, 63, 850'

loop_
_geom_angle_atom_site_label_1
_geom_angle_atom_site_label_2
_geom_angle_atom_site_label_3
_geom_angle
_geom_angle_site_symmetry_1
_geom_angle_site_symmetry_3
_geom_angle_publ_flag
C2 Sc1 N2 71.89(14) . . ?
C3 Sc1 N2 95.10(13) . . ?
C3 Sc1 C2 32.45(14) . . ?
C1 Sc1 N2 88.48(14) . . ?
C1 Sc1 C2 34.54(13) . . ?
C1 Sc1 C3 54.20(14) . . ?
C4 Sc1 N2 125.80(14) . . ?
C4 Sc1 C2 55.12(15) . . ?
C4 Sc1 C3 32.30(13) . . ?
C4 Sc1 C1 54.70(15) . . ?
C5 Sc1 N2 121.58(14) . . ?
C5 Sc1 C2 56.31(14) . . ?
C5 Sc1 C3 54.17(14) . . ?
C5 Sc1 C1 33.25(14) . . ?
C5 Sc1 C4 33.06(14) . . ?
C27 Sc1 N2 104.62(16) . . ?
C27 Sc1 C2 119.69(18) . . ?
C27 Sc1 C3 92.53(18) . . ?
C27 Sc1 C1 145.63(18) . . ?
C27 Sc1 C4 93.08(18) . . ?
C27 Sc1 C5 122.64(18) . . ?
C23 Sc1 N2 98.13(16) . . ?
C23 Sc1 C2 134.22(19) . . ?
C23 Sc1 C3 153.49(19) . . ?
C23 Sc1 C1 103.20(19) . . ?
C23 Sc1 C4 125.69(17) . . ?
C23 Sc1 C5 99.43(19) . . ?
C23 Sc1 C27 106.1(2) . . ?
C28 Si1 C27 109.2(3) . . ?
C29 Si1 C27 114.0(2) . . ?
C29 Si1 C28 108.1(3) . . ?
C30 Si1 C27 111.6(2) . . ?
C30 Si1 C28 108.4(3) . . ?
C30 Si1 C29 105.3(2) . . ?
C23 Si2 C26 110.0(2) . . ?
C24 Si2 C26 107.8(3) . . ?
C24 Si2 C23 111.1(3) . . ?
C25 Si2 C26 106.9(3) . . ?
C25 Si2 C23 112.6(3) . . ?
C25 Si2 C24 108.1(3) . . ?
C8 N1 C3 107.7(3) . . ?
C13 N1 C3 125.2(4) . . ?
C13 N1 C8 124.5(4) . . ?
C19 N2 Sc1 121.4(3) . . ?
C22 N2 Sc1 120.5(3) . . ?
C22 N2 C19 118.0(4) . . ?
C19 C14 C2 118.6(4) . . ?
C15 C14 C2 124.1(4) . . ?
C15 C14 C19 117.3(4) . . ?
C14 C2 Sc1 110.4(3) . . ?
C3 C2 Sc1 77.4(3) . . ?
C3 C2 C14 130.1(4) . . ?
C1 C2 Sc1 72.2(2) . . ?
C1 C2 C14 124.0(4) . . ?
C1 C2 C3 105.6(4) . . ?
N1 C3 Sc1 120.8(3) . . ?
C2 C3 Sc1 70.2(2) . . ?
C2 C3 N1 140.0(4) . . ?
C4 C3 Sc1 73.3(2) . . ?
C4 C3 N1 109.6(4) . . ?
C4 C3 C2 110.3(4) . . ?
C12 C7 C4 135.3(4) . . ?
C8 C7 C4 105.3(4) . . ?
C8 C7 C12 119.3(4) . . ?
C2 C1 Sc1 73.3(2) . . ?
C5 C1 Sc1 74.6(3) . . ?
C5 C1 C2 108.8(4) . . ?
C6 C1 Sc1 118.6(3) . . ?
C6 C1 C2 124.9(4) . . ?
C6 C1 C5 126.3(4) . . ?
C20 C18 C19 118.6(4) . . ?
C17 C18 C19 117.5(4) . . ?
C17 C18 C20 123.9(4) . . ?
C14 C19 N2 117.3(4) . . ?
C18 C19 N2 120.7(4) . . ?
C18 C19 C14 122.0(4) . . ?
C3 C4 Sc1 74.4(2) . . ?
C7 C4 Sc1 119.7(3) . . ?
C7 C4 C3 106.9(4) . . ?
C5 C4 Sc1 71.2(2) . . ?
C5 C4 C3 107.4(4) . . ?
C5 C4 C7 145.7(4) . . ?
C11 C12 C7 119.5(4) . . ?
H00E C12 C7 120.3(3) . . ?
H00E C12 C11 120.3(3) . . ?
C21 C22 N2 124.3(4) . . ?
H00F C22 N2 117.8(3) . . ?
H00F C22 C21 117.8(3) . . ?
C1 C5 Sc1 72.1(3) . . ?
C4 C5 Sc1 75.8(3) . . ?
C4 C5 C1 107.7(4) . . ?
H00G C5 Sc1 117.93(10) . . ?
H00G C5 C1 126.1(2) . . ?
H00G C5 C4 126.1(3) . . ?
C7 C8 N1 110.3(4) . . ?
C9 C8 N1 128.9(4) . . ?
C9 C8 C7 120.8(4) . . ?
C16 C15 C14 121.9(5) . . ?
H00I C15 C14 119.0(3) . . ?
H00I C15 C16 119.0(3) . . ?
C10 C9 C8 118.1(4) . . ?
H00J C9 C8 120.9(3) . . ?
H00J C9 C10 120.9(3) . . ?
C10 C11 C12 120.7(4) . . ?
H00K C11 C12 119.7(3) . . ?
H00K C11 C10 119.7(3) . . ?
C11 C10 C9 121.5(4) . . ?
H00L C10 C9 119.2(3) . . ?
H00L C10 C11 119.2(3) . . ?
C21 C20 C18 120.3(5) . . ?
H00M C20 C18 119.8(3) . . ?
H00M C20 C21 119.8(3) . . ?
C20 C21 C22 118.0(5) . . ?
H00N C21 C22 121.0(3) . . ?
H00N C21 C20 121.0(3) . . ?
H00a C6 C1 109.5 . . ?
H00b C6 C1 109.5 . . ?
H00b C6 H00a 109.5 . . ?
H00c C6 C1 109.5 . . ?
H00c C6 H00a 109.5 . . ?
H00c C6 H00b 109.5 . . ?
Si1 C27 Sc1 127.9(3) . . ?
H00d C27 Sc1 107(3) . . ?
H00d C27 Si1 105(3) . . ?
H00h C27 Sc1 102(4) . . ?
H00h C27 Si1 107(5) . . ?
H00h C27 H00d 107(5) . . ?
H00o C13 N1 109.5 . . ?
H00p C13 N1 109.5 . . ?
H00p C13 H00o 109.5 . . ?
H00q C13 N1 109.5 . . ?
H00q C13 H00o 109.5 . . ?
H00q C13 H00p 109.5 . . ?
H00r C26 Si2 109.5 . . ?
H00s C26 Si2 109.5 . . ?
H00s C26 H00r 109.5 . . ?
H00t C26 Si2 109.5 . . ?
H00t C26 H00r 109.5 . . ?
H00t C26 H00s 109.5 . . ?
C16 C17 C18 121.0(5) . . ?
H00u C17 C18 119.5(3) . . ?
H00u C17 C16 119.5(3) . . ?
C17 C16 C15 120.3(5) . . ?
H00v C16 C15 119.8(3) . . ?
H00v C16 C17 119.8(3) . . ?
Si2 C23 Sc1 121.0(3) . . ?
H00w C23 Sc1 107.07(16) . . ?
H00w C23 Si2 107.07(19) . . ?
H00x C23 Sc1 107.07(16) . . ?
H00x C23 Si2 107.07(19) . . ?
H00x C23 H00w 106.8 . . ?
H00y C28 Si1 109.5 . . ?
H C28 Si1 109.5 . . ?
H C28 H00y 109.5 . . ?
Ha C28 Si1 109.5 . . ?
Ha C28 H00y 109.5 . . ?
Ha C28 H 109.5 . . ?
H00z C24 Si2 109.5 . . ?
Hb C24 Si2 109.5 . . ?
Hb C24 H00z 109.5 . . ?
Hc C24 Si2 109.5 . . ?
Hc C24 H00z 109.5 . . ?
Hc C24 Hb 109.5 . . ?
H00 C29 Si1 109.5 . . ?
Hd C29 Si1 109.5 . . ?
Hd C29 H00 109.5 . . ?
He C29 Si1 109.5 . . ?
He C29 H00 109.5 . . ?
He C29 Hd 109.5 . . ?
H1 C30 Si1 109.5 . . ?
Hf C30 Si1 109.5 . . ?
Hf C30 H1 109.5 . . ?
Hg C30 Si1 109.5 . . ?
Hg C30 H1 109.5 . . ?
Hg C30 Hf 109.5 . . ?
H2 C25 Si2 109.5 . . ?
Hh C25 Si2 109.5 . . ?
Hh C25 H2 109.5 . . ?
Hi C25 Si2 109.5 . . ?
Hi C25 H2 109.5 . . ?
Hi C25 Hh 109.5 . . ?

loop_
_geom_bond_atom_site_label_1
_geom_bond_atom_site_label_2
_geom_bond_distance
_geom_bond_site_symmetry_2
_geom_bond_publ_flag
Sc1 N2 2.248(4) . ?
Sc1 C2 2.462(4) . ?
Sc1 C3 2.553(4) . ?
Sc1 C1 2.446(5) . ?
Sc1 C4 2.538(5) . ?
Sc1 C5 2.478(5) . ?
Sc1 C27 2.215(5) . ?
Sc1 C23 2.211(5) . ?
Si1 C27 1.837(5) . ?
Si1 C28 1.874(6) . ?
Si1 C29 1.883(5) . ?
Si1 C30 1.884(5) . ?
Si2 C26 1.870(5) . ?
Si2 C23 1.829(5) . ?
Si2 C24 1.872(6) . ?
Si2 C25 1.883(5) . ?
N1 C3 1.389(5) . ?
N1 C8 1.382(6) . ?
N1 C13 1.459(5) . ?
N2 C19 1.393(5) . ?
N2 C22 1.318(6) . ?
C14 C2 1.478(6) . ?
C14 C19 1.423(6) . ?
C14 C15 1.375(6) . ?
C2 C3 1.404(6) . ?
C2 C1 1.457(6) . ?
C3 C4 1.416(6) . ?
C7 C4 1.447(6) . ?
C7 C12 1.393(6) . ?
C7 C8 1.427(6) . ?
C1 C5 1.409(6) . ?
C1 C6 1.487(6) . ?
C18 C19 1.412(6) . ?
C18 C20 1.400(7) . ?
C18 C17 1.416(6) . ?
C4 C5 1.428(6) . ?
C12 C11 1.375(6) . ?
C12 H00E 0.9500 . ?
C22 C21 1.407(6) . ?
C22 H00F 0.9500 . ?
C5 H00G 0.9500 . ?
C8 C9 1.388(6) . ?
C15 C16 1.407(7) . ?
C15 H00I 0.9500 . ?
C9 C10 1.383(7) . ?
C9 H00J 0.9500 . ?
C11 C10 1.396(6) . ?
C11 H00K 0.9500 . ?
C10 H00L 0.9500 . ?
C20 C21 1.366(7) . ?
C20 H00M 0.9500 . ?
C21 H00N 0.9500 . ?
C6 H00a 0.9800 . ?
C6 H00b 0.9800 . ?
C6 H00c 0.9800 . ?
C27 H00d 0.94(5) . ?
C27 H00h 1.03(8) . ?
C13 H00o 0.9800 . ?
C13 H00p 0.9800 . ?
C13 H00q 0.9800 . ?
C26 H00r 0.9800 . ?
C26 H00s 0.9800 . ?
C26 H00t 0.9800 . ?
C17 C16 1.362(8) . ?
C17 H00u 0.9500 . ?
C16 H00v 0.9500 . ?
C23 H00w 0.9900 . ?
C23 H00x 0.9900 . ?
C28 H00y 0.9800 . ?
C28 H 0.9800 . ?
C28 Ha 0.9800 . ?
C24 H00z 0.9800 . ?
C24 Hb 0.9800 . ?
C24 Hc 0.9800 . ?
C29 H00 0.9800 . ?
C29 Hd 0.9800 . ?
C29 He 0.9800 . ?
C30 H1 0.9800 . ?
C30 Hf 0.9800 . ?
C30 Hg 0.9800 . ?
C25 H2 0.9800 . ?
C25 Hh 0.9800 . ?
C25 Hi 0.9800 . ?

loop_
_geom_torsion_atom_site_label_1
_geom_torsion_atom_site_label_2
_geom_torsion_atom_site_label_3
_geom_torsion_atom_site_label_4
_geom_torsion
_geom_torsion_site_symmetry_1
_geom_torsion_site_symmetry_2
_geom_torsion_site_symmetry_3
_geom_torsion_site_symmetry_4
_geom_torsion_publ_flag
Sc1 N2 C19 C14 5.1(3) . . . . ?
Sc1 N2 C19 C18 -175.1(3) . . . . ?
Sc1 N2 C22 C21 176.6(3) . . . . ?
Sc1 C2 C14 C19 -4.9(3) . . . . ?
Sc1 C2 C14 C15 174.9(3) . . . . ?
Sc1 C2 C3 N1 -114.7(3) . . . . ?
Sc1 C2 C3 C4 62.7(3) . . . . ?
Sc1 C2 C1 C5 -66.8(3) . . . . ?
Sc1 C2 C1 C6 113.6(3) . . . . ?
Sc1 C3 N1 C8 83.5(3) . . . . ?
Sc1 C3 N1 C13 -114.1(4) . . . . ?
Sc1 C3 C2 C14 106.2(3) . . . . ?
Sc1 C3 C2 C1 -67.1(3) . . . . ?
Sc1 C3 C4 C7 -116.9(2) . . . . ?
Sc1 C3 C4 C5 64.0(3) . . . . ?
Sc1 C1 C2 C14 -103.0(3) . . . . ?
Sc1 C1 C2 C3 70.8(3) . . . . ?
Sc1 C1 C5 C4 -68.0(3) . . . . ?
Sc1 C4 C3 N1 117.4(2) . . . . ?
Sc1 C4 C3 C2 -60.8(3) . . . . ?
Sc1 C4 C7 C12 97.0(4) . . . . ?
Sc1 C4 C7 C8 -83.9(3) . . . . ?
Sc1 C4 C5 C1 65.6(3) . . . . ?
Sc1 C5 C1 C2 65.9(2) . . . . ?
Sc1 C5 C1 C6 -114.4(3) . . . . ?
Sc1 C5 C4 C3 -66.2(3) . . . . ?
Sc1 C5 C4 C7 115.4(4) . . . . ?
Sc1 C27 Si1 C28 90.0(4) . . . . ?
Sc1 C27 Si1 C29 -31.1(5) . . . . ?
Sc1 C27 Si1 C30 -150.3(3) . . . . ?
Sc1 C23 Si2 C26 29.5(4) . . . . ?
Sc1 C23 Si2 C24 -89.7(4) . . . . ?
Sc1 C23 Si2 C25 148.8(3) . . . . ?
N1 C3 C2 C14 -8.5(7) . . . . ?
N1 C3 C2 C1 178.2(6) . . . . ?
N1 C3 C4 C7 0.5(4) . . . . ?
N1 C3 C4 C5 -178.5(4) . . . . ?
N1 C8 C7 C4 3.6(4) . . . . ?
N1 C8 C7 C12 -177.0(4) . . . . ?
N1 C8 C9 C10 178.0(6) . . . . ?
N2 C19 C14 C2 0.5(5) . . . . ?
N2 C19 C14 C15 -179.3(4) . . . . ?
N2 C19 C18 C20 -1.2(5) . . . . ?
N2 C19 C18 C17 179.0(4) . . . . ?
N2 C22 C21 C20 -1.7(6) . . . . ?
C14 C2 C3 C4 168.8(5) . . . . ?
C14 C2 C1 C5 -169.8(5) . . . . ?
C14 C2 C1 C6 10.5(5) . . . . ?
C14 C19 N2 C22 -178.6(4) . . . . ?
C14 C19 C18 C20 178.6(4) . . . . ?
C14 C19 C18 C17 -1.2(5) . . . . ?
C14 C15 C16 C17 -1.1(6) . . . . ?
C2 C14 C19 C18 -179.4(4) . . . . ?
C2 C14 C15 C16 -179.4(5) . . . . ?
C2 C3 N1 C8 179.1(6) . . . . ?
C2 C3 N1 C13 -18.5(7) . . . . ?
C2 C3 C4 C7 -177.7(4) . . . . ?
C2 C3 C4 C5 3.2(4) . . . . ?
C2 C1 C5 C4 -2.1(4) . . . . ?
C3 N1 C8 C7 -3.4(4) . . . . ?
C3 N1 C8 C9 178.2(4) . . . . ?
C3 C2 C14 C19 -95.3(5) . . . . ?
C3 C2 C14 C15 84.4(6) . . . . ?
C3 C2 C1 C5 4.0(4) . . . . ?
C3 C2 C1 C6 -175.7(4) . . . . ?
C3 C4 C7 C12 178.3(4) . . . . ?
C3 C4 C7 C8 -2.5(4) . . . . ?
C3 C4 C5 C1 -0.6(4) . . . . ?
C7 C4 C5 C1 -179.1(7) . . . . ?
C7 C12 C11 C10 0.5(5) . . . . ?
C7 C8 N1 C13 -166.0(4) . . . . ?
C7 C8 C9 C10 -0.3(6) . . . . ?
C1 C2 C14 C19 76.9(5) . . . . ?
C1 C2 C14 C15 -103.4(5) . . . . ?
C1 C2 C3 C4 -4.5(4) . . . . ?
C18 C19 N2 C22 1.3(5) . . . . ?
C18 C19 C14 C15 0.8(5) . . . . ?
C18 C20 C21 C22 1.7(6) . . . . ?
C18 C17 C16 C15 0.8(6) . . . . ?
C19 N2 C22 C21 0.2(5) . . . . ?
C19 C14 C15 C16 0.3(5) . . . . ?
C19 C18 C20 C21 -0.3(5) . . . . ?
C19 C18 C17 C16 0.4(5) . . . . ?
C4 C3 N1 C8 1.7(4) . . . . ?
C4 C3 N1 C13 164.2(4) . . . . ?
C4 C7 C12 C11 177.5(6) . . . . ?
C4 C7 C8 C9 -177.8(4) . . . . ?
C4 C5 C1 C6 177.5(4) . . . . ?
C12 C7 C4 C5 -3.2(8) . . . . ?
C12 C7 C8 C9 1.5(5) . . . . ?
C12 C11 C10 C9 0.7(6) . . . . ?
C5 C4 C7 C8 176.0(8) . . . . ?
C8 C7 C12 C11 -1.6(5) . . . . ?
C8 C9 C10 C11 -0.9(6) . . . . ?
C9 C8 N1 C13 15.6(7) . . . . ?
C20 C18 C17 C16 -179.4(5) . . . . ?
C21 C20 C18 C17 179.5(5) . . . . ?
